data_7234527
loop_
_publ_author_name
'Nayak, Biswajit'
'Halder, Senjuti'
'De, Sagnik'
'Das, Gopal'

_publ_section_title
;
 Binding Consistency of Anion by Effect of Aromatic Meta-Substitution of
 Bis-urea Receptors: Entrapment of Hexafluorosilicate Clusters
;
_journal_name_full CrystEngComm
_journal_paper_doi 10.1039/C9CE01485C
_journal_year 2019
_chemical_formula_moiety '2(C22 H16 N6 O2), 2(C16 H36 N), F6 Si'
_chemical_formula_sum 'C76 H104 F6 N14 O4 Si'
_chemical_formula_weight 1419.82
_space_group_crystal_system triclinic
_space_group_IT_number 2
_space_group_name_Hall '-P 1'
_space_group_name_H-M_alt 'P -1'
_symmetry_space_group_name_Hall '-P 1'
_symmetry_space_group_name_H-M 'P -1'
_atom_sites_solution_hydrogens geom
_audit_creation_method SHELXL-2014/7
_audit_update_record
;
2019-09-13 deposited with the CCDC.    2019-10-10 downloaded from the CCDC.
;
_cell_angle_alpha 89.154(6)
_cell_angle_beta 79.572(5)
_cell_angle_gamma 87.827(5)
_cell_formula_units_Z 1
_cell_length_a 11.6125(7)
_cell_length_b 12.4000(9)
_cell_length_c 13.7567(10)
_cell_measurement_reflns_used 2521
_cell_measurement_temperature 293(2)
_cell_measurement_theta_max 22.3930
_cell_measurement_theta_min 3.6060
_cell_volume 1946.7(2)
_computing_cell_refinement 'CrysAlisPro, Agilent Technologies,Version 1.171.37.35'
_computing_data_collection 'CrysAlisPro, Agilent Technologies,Version 1.171.37.35'
_computing_data_reduction 'CrysAlisPro, Agilent Technologies,Version 1.171.37.35 '
_computing_molecular_graphics 'SHELXT 2014/5 (Sheldrick, 2014)'
_computing_publication_material 'SHELXT 2014/5 (Sheldrick, 2014)'
_computing_structure_refinement 'SHELXL-2014/7 (Sheldrick, 2014)'
_computing_structure_solution 'SHELXT 2014/5 (Sheldrick, 2014)'
_diffrn_ambient_temperature 293(2)
_diffrn_measured_fraction_theta_full 0.998
_diffrn_measured_fraction_theta_max 0.998
_diffrn_measurement_device_type 'ccd area detector'
_diffrn_measurement_method 'phi and omega scans'
_diffrn_radiation_type MoK\a
_diffrn_radiation_wavelength 0.71073
_diffrn_reflns_av_R_equivalents 0.0311
_diffrn_reflns_av_unetI/netI 0.0681
_diffrn_reflns_Laue_measured_fraction_full 0.998
_diffrn_reflns_Laue_measured_fraction_max 0.998
_diffrn_reflns_limit_h_max 13
_diffrn_reflns_limit_h_min -13
_diffrn_reflns_limit_k_max 14
_diffrn_reflns_limit_k_min -14
_diffrn_reflns_limit_l_max 16
_diffrn_reflns_limit_l_min -15
_diffrn_reflns_number 13769
_diffrn_reflns_point_group_measured_fraction_full 0.998
_diffrn_reflns_point_group_measured_fraction_max 0.998
_diffrn_reflns_theta_full 25.049
_diffrn_reflns_theta_max 25.048
_diffrn_reflns_theta_min 2.993
_exptl_absorpt_coefficient_mu 0.101
_exptl_absorpt_correction_type multi-scan
_exptl_absorpt_process_details SADABS
_exptl_crystal_colour colourless
_exptl_crystal_density_diffrn 1.211
_exptl_crystal_description needle
_exptl_crystal_F_000 758
_exptl_crystal_size_max 0.28
_exptl_crystal_size_mid 0.22
_exptl_crystal_size_min 0.101
_exptl_transmission_factor_max 0.990
_exptl_transmission_factor_min 0.974
_refine_diff_density_max 0.718
_refine_diff_density_min -0.346
_refine_diff_density_rms 0.052
_refine_ls_extinction_method none
_refine_ls_goodness_of_fit_ref 1.161
_refine_ls_hydrogen_treatment constr
_refine_ls_matrix_type full
_refine_ls_number_parameters 461
_refine_ls_number_reflns 6878
_refine_ls_number_restraints 1
_refine_ls_restrained_S_all 1.166
_refine_ls_R_factor_all 0.1422
_refine_ls_R_factor_gt 0.0857
_refine_ls_shift/su_max 0.005
_refine_ls_shift/su_mean 0.000
_refine_ls_structure_factor_coef Fsqd
_refine_ls_weighting_details 'w=1/[\s^2^(Fo^2^)+(0.1000P)^2^+1.0000P] where P=(Fo^2^+2Fc^2^)/3'
_refine_ls_weighting_scheme calc
_refine_ls_wR_factor_gt 0.2315
_refine_ls_wR_factor_ref 0.2754
_reflns_Friedel_coverage 0.000
_reflns_number_gt 3673
_reflns_number_total 6878
_reflns_threshold_expression 'I > 2\s(I)'
_cod_data_source_file c9ce01485c2.cif
_cod_data_source_block L1-SiF6
_cod_database_code 7234527
_shelx_shelxl_version_number 2014/7
_shelx_space_group_comment
;
The symmetry employed for this shelxl refinement is uniquely defined
by the following loop, which should always be used as a source of
symmetry information in preference to the above space-group names.
They are only intended as comments.
;

loop_
_space_group_symop_operation_xyz
'x, y, z'
'-x, -y, -z'

loop_
_atom_site_label
_atom_site_type_symbol
_atom_site_fract_x
_atom_site_fract_y
_atom_site_fract_z
_atom_site_U_iso_or_equiv
_atom_site_adp_type
_atom_site_occupancy
_atom_site_site_symmetry_order
_atom_site_calc_flag
_atom_site_refinement_flags_posn
_atom_site_refinement_flags_adp
_atom_site_refinement_flags_occupancy
Si1 Si 0.0000 1.0000 0.0000 0.0509(5) Uani 1 2 d S . P
F2 F 0.1327(2) 0.9542(3) 0.0148(2) 0.0877(9) Uani 1 1 d . . .
F1 F -0.0335(3) 1.0313(3) 0.1186(2) 0.0891(9) Uani 1 1 d . . .
F3 F -0.0481(3) 0.8759(2) 0.0258(2) 0.0882(9) Uani 1 1 d . . .
O1 O 0.8119(3) 0.4214(3) 1.1367(2) 0.0728(10) Uani 1 1 d . . .
O2 O 0.7057(3) 0.1940(3) 0.7274(2) 0.0702(9) Uani 1 1 d . . .
N3 N 0.8892(3) 0.3097(3) 1.0095(2) 0.0581(10) Uani 1 1 d . . .
H3N H 0.9265 0.2494 0.9940 0.070 Uiso 1 1 calc R U .
N2 N 0.8979(3) 0.2589(3) 1.1684(2) 0.0582(10) Uani 1 1 d . . .
H2N H 0.9374 0.2036 1.1418 0.070 Uiso 1 1 calc R U .
N4 N 0.7923(3) 0.2182(3) 0.8609(3) 0.0633(10) Uani 1 1 d . . .
H4N H 0.8076 0.1844 0.9124 0.076 Uiso 1 1 calc R U .
N5 N 0.7740(4) 0.0488(3) 0.8055(3) 0.0673(11) Uani 1 1 d . . .
H5N H 0.7954 0.0295 0.8600 0.081 Uiso 1 1 calc R U .
C9 C 0.8585(4) 0.3757(4) 0.9325(3) 0.0519(10) Uani 1 1 d . . .
C14 C 0.8099(4) 0.3298(3) 0.8574(3) 0.0534(11) Uani 1 1 d . . .
C15 C 0.7537(4) 0.1570(4) 0.7922(3) 0.0557(11) Uani 1 1 d . . .
C8 C 0.8625(4) 0.3369(4) 1.1073(3) 0.0554(11) Uani 1 1 d . . .
C7 C 0.8731(4) 0.2644(4) 1.2726(3) 0.0570(11) Uani 1 1 d . . .
N7 N 0.3521(3) 0.2721(3) 0.8034(3) 0.0750(12) Uani 1 1 d . . .
C16 C 0.7634(4) -0.0339(4) 0.7393(3) 0.0562(11) Uani 1 1 d . . .
C18 C 0.6901(4) -0.1137(4) 0.6065(3) 0.0618(12) Uani 1 1 d . . .
C17 C 0.6933(4) -0.0264(4) 0.6676(3) 0.0623(12) Uani 1 1 d . . .
H17 H 0.6490 0.0364 0.6606 0.075 Uiso 1 1 calc R U .
C6 C 0.8703(4) 0.3605(4) 1.3224(3) 0.0646(13) Uani 1 1 d . . .
H6 H 0.8862 0.4248 1.2877 0.078 Uiso 1 1 calc R U .
C13 C 0.7828(4) 0.3959(4) 0.7816(3) 0.0659(13) Uani 1 1 d . . .
H13 H 0.7507 0.3663 0.7313 0.079 Uiso 1 1 calc R U .
C10 C 0.8767(4) 0.4861(4) 0.9301(3) 0.0649(12) Uani 1 1 d . . .
H10 H 0.9088 0.5165 0.9801 0.078 Uiso 1 1 calc R U .
C20 C 0.7559(4) -0.2080(4) 0.6145(4) 0.0728(14) Uani 1 1 d . . .
H20 H 0.7525 -0.2661 0.5733 0.087 Uiso 1 1 calc R U .
C1 C 0.8538(5) 0.1691(4) 1.3249(4) 0.0817(16) Uani 1 1 d . . .
H1 H 0.8582 0.1038 1.2918 0.098 Uiso 1 1 calc R U .
C31 C 0.2252(4) 0.2784(5) 0.7902(5) 0.0911(18) Uani 1 1 d . . .
H31A H 0.1790 0.2412 0.8455 0.109 Uiso 1 1 calc R U .
H31B H 0.1989 0.3537 0.7937 0.109 Uiso 1 1 calc R U .
C37 C 0.4088(9) -0.0308(6) 0.8753(7) 0.151(4) Uani 1 1 d . . .
H37A H 0.4926 -0.0211 0.8661 0.182 Uiso 1 1 calc R U .
H37B H 0.3845 -0.0711 0.9360 0.182 Uiso 1 1 calc R U .
C32 C 0.1991(5) 0.2332(7) 0.6977(6) 0.130(3) Uani 1 1 d . . .
H32A H 0.2378 0.1627 0.6863 0.156 Uiso 1 1 calc R U .
H32B H 0.2298 0.2797 0.6425 0.156 Uiso 1 1 calc R U .
C33 C 0.0711(7) 0.2232(10) 0.7025(8) 0.184(5) Uani 1 1 d . . .
H33A H 0.0388 0.1918 0.7662 0.221 Uiso 1 1 calc R U .
H33B H 0.0361 0.2953 0.7003 0.221 Uiso 1 1 calc R U .
C34 C 0.0356(7) 0.1608(10) 0.6275(7) 0.183(5) Uani 1 1 d . . .
H34A H 0.0522 0.1986 0.5654 0.274 Uiso 1 1 calc R U .
H34B H -0.0469 0.1494 0.6444 0.274 Uiso 1 1 calc R U .
H34C H 0.0778 0.0924 0.6222 0.274 Uiso 1 1 calc R U .
C22 C 0.8285(4) -0.1288(4) 0.7463(4) 0.0713(14) Uani 1 1 d . . .
H22 H 0.8754 -0.1351 0.7944 0.086 Uiso 1 1 calc R U .
C19 C 0.6194(5) -0.1099(5) 0.5303(4) 0.0869(17) Uani 1 1 d . . .
C4 C 0.8434(5) 0.3599(4) 1.4251(4) 0.0734(15) Uani 1 1 d . . .
C27 C 0.4312(4) 0.3308(4) 0.7210(4) 0.0685(13) Uani 1 1 d . . .
H27A H 0.4280 0.2956 0.6591 0.082 Uiso 1 1 calc R U .
H27B H 0.5111 0.3225 0.7323 0.082 Uiso 1 1 calc R U .
C11 C 0.8482(4) 0.5514(4) 0.8551(4) 0.0700(13) Uani 1 1 d . . .
H11 H 0.8591 0.6253 0.8550 0.084 Uiso 1 1 calc R U .
C3 C 0.8203(6) 0.2656(5) 1.4779(4) 0.102(2) Uani 1 1 d . . .
H3 H 0.8000 0.2664 1.5465 0.122 Uiso 1 1 calc R U .
C12 C 0.8030(5) 0.5044(4) 0.7800(4) 0.0731(14) Uani 1 1 d . . .
H12 H 0.7861 0.5469 0.7278 0.088 Uiso 1 1 calc R U .
N6 N 0.5659(6) -0.1119(5) 0.4689(4) 0.127(2) Uani 1 1 d . . .
C23 C 0.3552(5) 0.3195(5) 0.9033(4) 0.0895(18) Uani 1 1 d . . .
H23A H 0.3034 0.2793 0.9529 0.107 Uiso 1 1 calc R U .
H23B H 0.3237 0.3932 0.9040 0.107 Uiso 1 1 calc R U .
N1 N 0.8273(7) 0.5410(5) 1.5170(4) 0.152(3) Uani 1 1 d . . .
C28 C 0.4027(5) 0.4507(4) 0.7095(4) 0.0935(18) Uani 1 1 d . . .
H28A H 0.3305 0.4594 0.6837 0.112 Uiso 1 1 calc R U .
H28B H 0.3901 0.4842 0.7740 0.112 Uiso 1 1 calc R U .
C21 C 0.8256(5) -0.2137(4) 0.6841(4) 0.0777(15) Uani 1 1 d . . .
H21 H 0.8717 -0.2757 0.6895 0.093 Uiso 1 1 calc R U .
C35 C 0.3993(4) 0.1556(4) 0.7984(4) 0.0825(16) Uani 1 1 d . . .
H35A H 0.3922 0.1265 0.7348 0.099 Uiso 1 1 calc R U .
H35B H 0.4822 0.1555 0.8014 0.099 Uiso 1 1 calc R U .
C24 C 0.4740(6) 0.3207(6) 0.9333(4) 0.106(2) Uani 1 1 d . . .
H24A H 0.5208 0.3766 0.8974 0.127 Uiso 1 1 calc R U .
H24B H 0.5155 0.2517 0.9195 0.127 Uiso 1 1 calc R U .
C5 C 0.8352(6) 0.4611(5) 1.4776(4) 0.101(2) Uani 1 1 d . . .
C2 C 0.8278(6) 0.1713(5) 1.4278(4) 0.109(2) Uani 1 1 d . . .
H2 H 0.8153 0.1069 1.4629 0.130 Uiso 1 1 calc R U .
C29 C 0.4962(6) 0.5057(5) 0.6433(5) 0.106(2) Uani 1 1 d . . .
H29A H 0.5110 0.4689 0.5803 0.127 Uiso 1 1 calc R U .
H29B H 0.5672 0.4985 0.6711 0.127 Uiso 1 1 calc R U .
C30 C 0.4728(7) 0.6230(5) 0.6245(6) 0.127(3) Uani 1 1 d . . .
H30A H 0.4129 0.6308 0.5849 0.190 Uiso 1 1 calc R U .
H30B H 0.5433 0.6543 0.5902 0.190 Uiso 1 1 calc R U .
H30C H 0.4474 0.6591 0.6864 0.190 Uiso 1 1 calc R U .
C25 C 0.4507(8) 0.3436(9) 1.0465(7) 0.171(5) Uani 1 1 d D . .
H25A H 0.4069 0.4114 1.0607 0.205 Uiso 1 1 calc R U .
H25B H 0.4066 0.2863 1.0828 0.205 Uiso 1 1 calc R U .
C26 C 0.5613(11) 0.3483(9) 1.0728(7) 0.202(5) Uani 1 1 d D . .
H26A H 0.6064 0.2836 1.0521 0.304 Uiso 1 1 calc R U .
H26B H 0.5525 0.3551 1.1432 0.304 Uiso 1 1 calc R U .
H26C H 0.6008 0.4096 1.0412 0.304 Uiso 1 1 calc R U .
C36 C 0.3405(6) 0.0808(5) 0.8782(6) 0.141(3) Uani 1 1 d . . .
H36A H 0.2608 0.0699 0.8692 0.169 Uiso 1 1 calc R U .
H36B H 0.3370 0.1136 0.9423 0.169 Uiso 1 1 calc R U .
C38 C 0.3801(10) -0.0836(9) 0.7955(10) 0.198(5) Uani 1 1 d . . .
H38A H 0.2980 -0.0978 0.8084 0.296 Uiso 1 1 calc R U .
H38B H 0.4247 -0.1505 0.7852 0.296 Uiso 1 1 calc R U .
H38C H 0.3975 -0.0390 0.7374 0.296 Uiso 1 1 calc R U .

loop_
_atom_site_aniso_label
_atom_site_aniso_U_11
_atom_site_aniso_U_22
_atom_site_aniso_U_33
_atom_site_aniso_U_23
_atom_site_aniso_U_13
_atom_site_aniso_U_12
Si1 0.0639(10) 0.0469(10) 0.0413(9) -0.0006(7) -0.0103(7) 0.0112(8)
F2 0.0805(19) 0.097(2) 0.085(2) 0.0110(17) -0.0179(15) 0.0162(16)
F1 0.120(2) 0.090(2) 0.0545(17) -0.0089(15) -0.0107(15) 0.0122(18)
F3 0.093(2) 0.0616(18) 0.101(2) -0.0020(16) 0.0043(17) 0.0067(15)
O1 0.101(2) 0.064(2) 0.0521(19) -0.0133(15) -0.0171(16) 0.0314(19)
O2 0.086(2) 0.059(2) 0.073(2) -0.0099(16) -0.0358(18) 0.0097(17)
N3 0.077(2) 0.054(2) 0.045(2) -0.0143(17) -0.0188(17) 0.0171(19)
N2 0.083(3) 0.050(2) 0.042(2) -0.0105(16) -0.0164(17) 0.0154(19)
N4 0.100(3) 0.051(2) 0.042(2) -0.0039(17) -0.0217(19) -0.004(2)
N5 0.103(3) 0.050(2) 0.057(2) 0.0021(18) -0.035(2) -0.002(2)
C9 0.059(3) 0.055(3) 0.042(2) -0.0054(19) -0.0107(19) 0.007(2)
C14 0.068(3) 0.052(3) 0.041(2) -0.0072(19) -0.012(2) 0.003(2)
C15 0.066(3) 0.054(3) 0.047(3) -0.005(2) -0.009(2) 0.003(2)
C8 0.061(3) 0.055(3) 0.053(3) -0.012(2) -0.017(2) 0.009(2)
C7 0.065(3) 0.062(3) 0.045(2) -0.007(2) -0.013(2) 0.009(2)
N7 0.069(3) 0.069(3) 0.079(3) -0.006(2) 0.006(2) 0.012(2)
C16 0.061(3) 0.049(3) 0.059(3) -0.001(2) -0.012(2) -0.008(2)
C18 0.068(3) 0.056(3) 0.063(3) -0.013(2) -0.016(2) 0.003(2)
C17 0.072(3) 0.055(3) 0.061(3) -0.012(2) -0.017(2) 0.009(2)
C6 0.082(3) 0.067(3) 0.047(3) -0.012(2) -0.019(2) 0.017(3)
C13 0.093(3) 0.058(3) 0.053(3) 0.000(2) -0.027(2) -0.006(3)
C10 0.073(3) 0.063(3) 0.064(3) -0.010(2) -0.025(2) -0.002(2)
C20 0.083(3) 0.053(3) 0.084(4) -0.015(3) -0.018(3) -0.001(3)
C1 0.122(5) 0.067(3) 0.056(3) 0.003(3) -0.017(3) 0.001(3)
C31 0.053(3) 0.095(4) 0.116(5) 0.001(4) 0.005(3) 0.012(3)
C37 0.197(9) 0.068(5) 0.158(8) -0.004(5) 0.053(7) -0.022(5)
C32 0.068(4) 0.176(8) 0.148(7) -0.041(6) -0.023(4) 0.018(4)
C33 0.078(5) 0.309(15) 0.161(9) -0.004(9) -0.020(5) 0.030(7)
C34 0.086(5) 0.314(15) 0.150(9) 0.012(9) -0.024(5) -0.017(7)
C22 0.080(3) 0.056(3) 0.085(4) 0.000(3) -0.035(3) -0.001(3)
C19 0.107(4) 0.074(4) 0.087(4) -0.033(3) -0.041(3) 0.026(3)
C4 0.095(4) 0.075(4) 0.052(3) -0.015(3) -0.021(3) 0.024(3)
C27 0.063(3) 0.072(3) 0.065(3) -0.004(2) 0.002(2) 0.006(2)
C11 0.094(4) 0.053(3) 0.066(3) 0.004(2) -0.023(3) -0.005(3)
C3 0.163(6) 0.092(5) 0.044(3) 0.000(3) -0.009(3) 0.023(4)
C12 0.103(4) 0.063(3) 0.057(3) 0.009(2) -0.028(3) -0.002(3)
N6 0.172(5) 0.112(5) 0.113(4) -0.054(4) -0.075(4) 0.050(4)
C23 0.099(4) 0.091(4) 0.066(4) 0.000(3) 0.014(3) 0.020(3)
N1 0.263(8) 0.102(5) 0.092(4) -0.055(4) -0.043(5) 0.053(5)
C28 0.101(4) 0.075(4) 0.092(4) 0.004(3) 0.014(3) 0.011(3)
C21 0.085(4) 0.047(3) 0.105(4) 0.000(3) -0.030(3) 0.009(3)
C35 0.070(3) 0.068(3) 0.101(4) 0.002(3) 0.004(3) 0.008(3)
C24 0.113(5) 0.129(6) 0.070(4) -0.023(4) -0.004(3) 0.013(4)
C5 0.151(6) 0.095(5) 0.060(3) -0.026(3) -0.033(3) 0.041(4)
C2 0.176(7) 0.090(5) 0.057(4) 0.018(3) -0.017(4) 0.004(4)
C29 0.117(5) 0.095(5) 0.103(5) 0.021(4) -0.013(4) -0.006(4)
C30 0.154(7) 0.091(5) 0.138(6) 0.021(4) -0.028(5) -0.032(5)
C25 0.128(7) 0.223(11) 0.171(9) -0.104(8) -0.058(6) 0.063(7)
C26 0.285(15) 0.176(11) 0.136(8) -0.053(7) -0.006(9) -0.006(10)
C36 0.119(5) 0.084(5) 0.186(8) 0.033(5) 0.055(5) 0.019(4)
C38 0.185(10) 0.147(10) 0.273(15) 0.019(9) -0.078(10) 0.004(8)

loop_
_atom_type_symbol
_atom_type_description
_atom_type_scat_dispersion_real
_atom_type_scat_dispersion_imag
_atom_type_scat_source
C C 0.0033 0.0016 'International Tables Vol C Tables 4.2.6.8 and 6.1.1.4'
H H 0.0000 0.0000 'International Tables Vol C Tables 4.2.6.8 and 6.1.1.4'
N N 0.0061 0.0033 'International Tables Vol C Tables 4.2.6.8 and 6.1.1.4'
O O 0.0106 0.0060 'International Tables Vol C Tables 4.2.6.8 and 6.1.1.4'
F F 0.0171 0.0103 'International Tables Vol C Tables 4.2.6.8 and 6.1.1.4'
Si Si 0.0817 0.0704 'International Tables Vol C Tables 4.2.6.8 and 6.1.1.4'

loop_
_geom_angle_atom_site_label_1
_geom_angle_atom_site_label_2
_geom_angle_atom_site_label_3
_geom_angle
_geom_angle_site_symmetry_1
_geom_angle_site_symmetry_3
F1 Si1 F1 180.0 . 2_575
F1 Si1 F2 89.41(15) . 2_575
F1 Si1 F2 90.59(15) 2_575 2_575
F1 Si1 F2 90.59(15) . .
F1 Si1 F2 89.41(15) 2_575 .
F2 Si1 F2 180.0 2_575 .
F1 Si1 F3 89.77(15) . 2_575
F1 Si1 F3 90.23(15) 2_575 2_575
F2 Si1 F3 88.34(15) 2_575 2_575
F2 Si1 F3 91.66(15) . 2_575
F1 Si1 F3 90.23(15) . .
F1 Si1 F3 89.77(15) 2_575 .
F2 Si1 F3 91.66(15) 2_575 .
F2 Si1 F3 88.34(15) . .
F3 Si1 F3 180.0 2_575 .
C8 N3 C9 123.5(3) . .
C8 N2 C7 123.8(3) . .
C15 N4 C14 127.7(4) . .
C15 N5 C16 126.8(4) . .
C10 C9 C14 119.4(4) . .
C10 C9 N3 120.7(4) . .
C14 C9 N3 119.9(4) . .
C13 C14 C9 118.8(4) . .
C13 C14 N4 122.6(4) . .
C9 C14 N4 118.6(4) . .
O2 C15 N4 124.0(4) . .
O2 C15 N5 123.5(4) . .
N4 C15 N5 112.6(4) . .
O1 C8 N3 123.3(4) . .
O1 C8 N2 123.7(4) . .
N3 C8 N2 113.0(4) . .
C1 C7 C6 119.9(4) . .
C1 C7 N2 117.9(4) . .
C6 C7 N2 122.3(4) . .
C23 N7 C31 106.7(4) . .
C23 N7 C27 111.7(4) . .
C31 N7 C27 111.9(4) . .
C23 N7 C35 110.6(4) . .
C31 N7 C35 110.9(4) . .
C27 N7 C35 105.2(3) . .
C22 C16 C17 118.3(4) . .
C22 C16 N5 117.2(4) . .
C17 C16 N5 124.5(4) . .
C17 C18 C20 121.7(4) . .
C17 C18 C19 121.4(4) . .
C20 C18 C19 116.9(4) . .
C18 C17 C16 119.2(4) . .
C7 C6 C4 119.1(5) . .
C12 C13 C14 120.8(4) . .
C11 C10 C9 121.4(4) . .
C21 C20 C18 118.5(5) . .
C7 C1 C2 119.5(5) . .
C32 C31 N7 116.8(4) . .
C38 C37 C36 104.7(10) . .
C31 C32 C33 111.5(7) . .
C34 C33 C32 116.9(8) . .
C21 C22 C16 121.7(4) . .
N6 C19 C18 176.6(6) . .
C3 C4 C6 121.5(5) . .
C3 C4 C5 119.1(5) . .
C6 C4 C5 119.3(5) . .
N7 C27 C28 116.0(4) . .
C10 C11 C12 118.6(5) . .
C2 C3 C4 118.6(5) . .
C13 C12 C11 121.0(4) . .
N7 C23 C24 116.2(4) . .
C29 C28 C27 112.4(5) . .
C20 C21 C22 120.6(4) . .
C36 C35 N7 115.8(4) . .
C23 C24 C25 106.2(5) . .
N1 C5 C4 178.3(7) . .
C3 C2 C1 121.4(6) . .
C28 C29 C30 115.8(6) . .
C26 C25 C24 105.7(8) . .
C35 C36 C37 111.0(5) . .

loop_
_geom_bond_atom_site_label_1
_geom_bond_atom_site_label_2
_geom_bond_distance
_geom_bond_site_symmetry_2
Si1 F1 1.655(3) .
Si1 F1 1.655(3) 2_575
Si1 F2 1.668(3) 2_575
Si1 F2 1.668(3) .
Si1 F3 1.669(3) 2_575
Si1 F3 1.669(3) .
O1 C8 1.220(5) .
O2 C15 1.210(5) .
N3 C8 1.369(5) .
N3 C9 1.417(5) .
N2 C8 1.372(5) .
N2 C7 1.411(5) .
N4 C15 1.368(5) .
N4 C14 1.406(5) .
N5 C15 1.368(5) .
N5 C16 1.405(5) .
C9 C10 1.391(6) .
C9 C14 1.400(6) .
C14 C13 1.390(6) .
C7 C1 1.379(7) .
C7 C6 1.380(6) .
N7 C23 1.510(7) .
N7 C31 1.516(6) .
N7 C27 1.519(6) .
N7 C35 1.523(6) .
C16 C22 1.387(6) .
C16 C17 1.389(6) .
C18 C17 1.386(6) .
C18 C20 1.387(6) .
C18 C19 1.443(7) .
C6 C4 1.391(6) .
C13 C12 1.373(7) .
C10 C11 1.382(6) .
C20 C21 1.360(7) .
C1 C2 1.393(7) .
C31 C32 1.483(8) .
C37 C38 1.384(12) .
C37 C36 1.566(9) .
C32 C33 1.485(10) .
C33 C34 1.427(12) .
C22 C21 1.371(7) .
C19 N6 1.137(7) .
C4 C3 1.377(8) .
C4 C5 1.450(8) .
C27 C28 1.523(7) .
C11 C12 1.385(7) .
C3 C2 1.357(8) .
C23 C24 1.511(8) .
N1 C5 1.129(7) .
C28 C29 1.469(8) .
C35 C36 1.509(8) .
C24 C25 1.561(10) .
C29 C30 1.496(8) .
C25 C26 1.399(11) .
